data_4134700
loop_
_publ_author_name
'Winterfeld, Kim A.'
'Lavarda, Giulia'
'Yoshida, Kota'
'Bayerlein, Maximilian J.'
'Kise, Koki'
'Tanaka, Takayuki'
'Osuka, Atsuhiro'
'Guldi, Dirk M.'
'Torres, Tom\'as'
'Bottari, Giovanni'

_publ_section_title
;
 Synthesis and Optical Features of Axially and Peripherally Substituted
 Subporphyrins. A Paradigmatic Example of Charge Transfer versus Exciplex
 States.
;
_journal_issue 17
_journal_name_full 'Journal of the American Chemical Society'
_journal_page_first 7920
_journal_page_last 7929
_journal_paper_doi 10.1021/jacs.0c01646
_journal_volume 142
_journal_year 2020
_chemical_formula_moiety 'C44 H29 B N8 O, C H2 Cl2'
_chemical_formula_sum 'C45 H31 B Cl2 N8 O'
_chemical_formula_weight 781.49
_space_group_crystal_system triclinic
_space_group_IT_number 2
_space_group_name_Hall '-P 1'
_space_group_name_H-M_alt 'P -1'
_atom_sites_solution_hydrogens geom
_audit_creation_method SHELXL-2014/7
_cell_angle_alpha 108.0390(10)
_cell_angle_beta 115.597(8)
_cell_angle_gamma 93.053(3)
_cell_formula_units_Z 2
_cell_length_a 12.657(4)
_cell_length_b 12.750(4)
_cell_length_c 13.869(5)
_cell_measurement_reflns_used 1282
_cell_measurement_temperature 93(2)
_cell_measurement_theta_max 74.7
_cell_measurement_theta_min 25.2
_cell_volume 1873.0(11)
_computing_structure_refinement 'SHELXL-2014/7 (Sheldrick, 2014)'
_diffrn_ambient_temperature 93(2)
_diffrn_detector_area_resol_mean 5.8140
_diffrn_measured_fraction_theta_full 0.980
_diffrn_measured_fraction_theta_max 0.950
_diffrn_measurement_device_type 'Rigaku XtaLAB P200'
_diffrn_measurement_method \w
_diffrn_radiation_monochromator graphite
_diffrn_radiation_source 'fine-focus sealed tube'
_diffrn_radiation_type CuK\a
_diffrn_radiation_wavelength 1.54187
_diffrn_reflns_av_R_equivalents 0.0625
_diffrn_reflns_av_unetI/netI 0.0609
_diffrn_reflns_Laue_measured_fraction_full 0.980
_diffrn_reflns_Laue_measured_fraction_max 0.950
_diffrn_reflns_limit_h_max 14
_diffrn_reflns_limit_h_min -15
_diffrn_reflns_limit_k_max 15
_diffrn_reflns_limit_k_min -15
_diffrn_reflns_limit_l_max 17
_diffrn_reflns_limit_l_min -16
_diffrn_reflns_number 25999
_diffrn_reflns_point_group_measured_fraction_full 0.980
_diffrn_reflns_point_group_measured_fraction_max 0.950
_diffrn_reflns_theta_full 67.687
_diffrn_reflns_theta_max 75.051
_diffrn_reflns_theta_min 3.736
_exptl_absorpt_coefficient_mu 1.951
_exptl_absorpt_correction_T_max 0.995
_exptl_absorpt_correction_T_min 0.992
_exptl_absorpt_correction_type numerical
_exptl_crystal_colour Black
_exptl_crystal_density_diffrn 1.386
_exptl_crystal_description Prism
_exptl_crystal_F_000 808
_refine_diff_density_max 0.408
_refine_diff_density_min -0.807
_refine_diff_density_rms 0.071
_refine_ls_extinction_method none
_refine_ls_goodness_of_fit_ref 1.064
_refine_ls_hydrogen_treatment constr
_refine_ls_matrix_type full
_refine_ls_number_parameters 545
_refine_ls_number_reflns 7325
_refine_ls_number_restraints 102
_refine_ls_restrained_S_all 1.130
_refine_ls_R_factor_all 0.0909
_refine_ls_R_factor_gt 0.0597
_refine_ls_shift/su_max 0.000
_refine_ls_shift/su_mean 0.000
_refine_ls_structure_factor_coef Fsqd
_refine_ls_weighting_details 'w=1/[\s^2^(Fo^2^)+(0.1122P)^2^+0.1560P] where P=(Fo^2^+2Fc^2^)/3'
_refine_ls_weighting_scheme calc
_refine_ls_wR_factor_gt 0.1714
_refine_ls_wR_factor_ref 0.1878
_reflns_Friedel_coverage 0.000
_reflns_number_gt 4960
_reflns_number_total 7325
_reflns_threshold_expression 'I > 2\s(I)'
_cod_data_source_file ja0c01646_si_002.cif
_cod_data_source_block 1121t2_a
_cod_depositor_comments
;
The following automatic conversions were performed:

data item '_exptl_absorpt_correction_type' value 'Numerical' was
changed to 'numerical' in accordance with the
/home/data/users/saulius/crontab/automatic-downloads/rss-feeds/ACS/lib/dictionaries/cif_core.dic
dictionary named 'cif_core.dic' version 2.4.2 last updated on
2011-04-26.

Automatic conversion script
Id: cif_fix_values 7556 2019-12-06 15:28:31Z antanas 

 Adding full bibliography for 4134700--4134702.cif.
;
_cod_database_code 4134700
_shelx_shelxl_version_number 2014/7
_shelx_space_group_comment
;
The symmetry employed for this shelxl refinement is uniquely defined
by the following loop, which should always be used as a source of
symmetry information in preference to the above space-group names.
They are only intended as comments.
;

loop_
_space_group_symop_operation_xyz
'x, y, z'
'-x, -y, -z'

loop_
_atom_site_label
_atom_site_type_symbol
_atom_site_fract_x
_atom_site_fract_y
_atom_site_fract_z
_atom_site_U_iso_or_equiv
_atom_site_adp_type
_atom_site_occupancy
_atom_site_site_symmetry_order
_atom_site_calc_flag
_atom_site_refinement_flags_posn
_atom_site_refinement_flags_adp
_atom_site_refinement_flags_occupancy
_atom_site_disorder_assembly
_atom_site_disorder_group
N1 N 0.78276(19) 0.79302(17) 0.61810(18) 0.0196(5) Uani 1 1 d . . . . .
N2 N 0.73018(18) 0.59662(17) 0.50744(18) 0.0199(5) Uani 1 1 d . . . . .
N3 N 0.91007(19) 0.67257(17) 0.68633(18) 0.0211(5) Uani 1 1 d . . . . .
N4 N 0.0423(2) 0.35813(19) -0.05433(19) 0.0274(5) Uani 1 1 d . . . . .
N5 N 0.4588(2) 0.8999(2) 0.5551(2) 0.0298(6) Uani 1 1 d . . . . .
N6 N 0.2892(2) 0.8661(2) 0.1984(2) 0.0334(6) Uani 1 1 d . . . . .
N7 N 0.5368(2) 0.6257(2) -0.0328(2) 0.0361(6) Uani 1 1 d . . . . .
N8 N 0.7537(2) 0.8665(2) 0.3102(2) 0.0339(6) Uani 1 1 d . . . . .
C1 C 0.8721(2) 0.8874(2) 0.6952(2) 0.0212(6) Uani 1 1 d . . . . .
C2 C 0.8345(2) 0.9772(2) 0.6546(2) 0.0217(6) Uani 1 1 d . . . . .
H1 H 0.8747 1.0545 0.6923 0.026 Uiso 1 1 calc R U . . .
C3 C 0.7307(2) 0.9316(2) 0.5524(2) 0.0215(6) Uani 1 1 d . . . . .
H2 H 0.6871 0.9715 0.5060 0.026 Uiso 1 1 calc R U . . .
C4 C 0.6991(2) 0.8128(2) 0.5274(2) 0.0192(5) Uani 1 1 d . . . . .
C5 C 0.6202(2) 0.7200(2) 0.4242(2) 0.0197(6) Uani 1 1 d . . . . .
C6 C 0.6477(2) 0.6098(2) 0.4116(2) 0.0201(6) Uani 1 1 d . . . . .
C7 C 0.6197(2) 0.5066(2) 0.3169(2) 0.0224(6) Uani 1 1 d . . . . .
H3 H 0.5626 0.4894 0.2388 0.027 Uiso 1 1 calc R U . . .
C8 C 0.6904(2) 0.4372(2) 0.3594(2) 0.0220(6) Uani 1 1 d . . . . .
H4 H 0.6903 0.3632 0.3158 0.026 Uiso 1 1 calc R U . . .
C9 C 0.7644(2) 0.4954(2) 0.4809(2) 0.0217(6) Uani 1 1 d . . . . .
C10 C 0.8719(2) 0.4795(2) 0.5628(2) 0.0223(6) Uani 1 1 d . . . . .
C11 C 0.9513(2) 0.5758(2) 0.6629(2) 0.0229(6) Uani 1 1 d . . . . .
C12 C 1.0775(2) 0.6068(2) 0.7399(2) 0.0246(6) Uani 1 1 d . . . . .
H5 H 1.1311 0.5569 0.7468 0.030 Uiso 1 1 calc R U . . .
C13 C 1.1082(2) 0.7207(2) 0.8020(2) 0.0260(6) Uani 1 1 d . . . . .
H6 H 1.1864 0.7633 0.8593 0.031 Uiso 1 1 calc R U . . .
C14 C 1.0013(2) 0.7640(2) 0.7650(2) 0.0228(6) Uani 1 1 d . . . . .
C15 C 0.9812(2) 0.8753(2) 0.7768(2) 0.0227(6) Uani 1 1 d . . . . .
C16 C 0.9012(2) 0.3668(2) 0.5354(2) 0.0243(6) Uani 1 1 d . . . . .
C17 C 0.8113(3) 0.2709(2) 0.4914(3) 0.0292(7) Uani 1 1 d . . . . .
H7 H 0.7334 0.2797 0.4807 0.035 Uiso 1 1 calc R U . . .
C18 C 0.8335(3) 0.1627(2) 0.4630(3) 0.0347(7) Uani 1 1 d . . . . .
H8 H 0.7711 0.0985 0.4330 0.042 Uiso 1 1 calc R U . . .
C19 C 0.9467(3) 0.1493(2) 0.4786(3) 0.0354(7) Uani 1 1 d . . . . .
H9 H 0.9626 0.0757 0.4598 0.042 Uiso 1 1 calc R U . . .
C20 C 1.0369(3) 0.2432(2) 0.5218(3) 0.0316(7) Uani 1 1 d . . . . .
H10 H 1.1145 0.2335 0.5322 0.038 Uiso 1 1 calc R U . . .
C21 C 1.0152(3) 0.3513(2) 0.5500(2) 0.0263(6) Uani 1 1 d . . . . .
H11 H 1.0779 0.4150 0.5794 0.032 Uiso 1 1 calc R U . . .
C22 C 1.0788(2) 0.9749(2) 0.8659(2) 0.0233(6) Uani 1 1 d . . . . .
C23 C 1.1343(3) 0.9826(2) 0.9809(2) 0.0281(6) Uani 1 1 d . . . . .
H12 H 1.1106 0.9232 1.0000 0.034 Uiso 1 1 calc R U . . .
C24 C 1.2232(3) 1.0760(2) 1.0668(3) 0.0333(7) Uani 1 1 d . . . . .
H13 H 1.2602 1.0804 1.1443 0.040 Uiso 1 1 calc R U . . .
C25 C 1.2577(3) 1.1629(2) 1.0390(2) 0.0313(7) Uani 1 1 d . . . . .
H14 H 1.3176 1.2277 1.0976 0.038 Uiso 1 1 calc R U . . .
C26 C 1.2042(2) 1.1547(2) 0.9249(2) 0.0268(6) Uani 1 1 d . . . . .
H15 H 1.2286 1.2138 0.9059 0.032 Uiso 1 1 calc R U . . .
C27 C 1.1165(2) 1.0619(2) 0.8395(2) 0.0246(6) Uani 1 1 d . . . . .
H16 H 1.0813 1.0571 0.7619 0.029 Uiso 1 1 calc R U . . .
C28 C 0.5198(2) 0.7391(2) 0.3333(2) 0.0201(6) Uani 1 1 d . . . . .
C29 C 0.4834(2) 0.6784(2) 0.2083(2) 0.0215(6) Uani 1 1 d . . . . .
C30 C 0.3686(2) 0.5988(2) 0.1384(2) 0.0216(6) Uani 1 1 d . . . . .
C31 C 0.3008(2) 0.5684(2) 0.0185(2) 0.0270(6) Uani 1 1 d . . . . .
H17 H 0.3296 0.6031 -0.0196 0.032 Uiso 1 1 calc R U . . .
C32 C 0.1939(3) 0.4899(2) -0.0446(2) 0.0277(6) Uani 1 1 d . . . . .
H18 H 0.1504 0.4715 -0.1253 0.033 Uiso 1 1 calc R U . . .
C33 C 0.1475(2) 0.4358(2) 0.0084(2) 0.0238(6) Uani 1 1 d . . . . .
C34 C 0.2157(2) 0.4662(2) 0.1289(2) 0.0246(6) Uani 1 1 d . . . . .
H19 H 0.1879 0.4308 0.1671 0.030 Uiso 1 1 calc R U . . .
C35 C 0.3210(2) 0.5458(2) 0.1911(2) 0.0228(6) Uani 1 1 d . . . . .
H20 H 0.3634 0.5660 0.2721 0.027 Uiso 1 1 calc R U . . .
C36 C -0.0023(3) 0.3016(3) 0.0019(3) 0.0331(7) Uani 1 1 d . . . . .
H21 H 0.0541 0.2569 0.0343 0.050 Uiso 1 1 calc R U . . .
H22 H -0.0809 0.2516 -0.0546 0.050 Uiso 1 1 calc R U . . .
H23 H -0.0099 0.3582 0.0636 0.050 Uiso 1 1 calc R U . . .
C37 C -0.0270(3) 0.3270(2) -0.1788(2) 0.0313(7) Uani 1 1 d . . . . .
H24 H -0.0451 0.3948 -0.1961 0.047 Uiso 1 1 calc R U . . .
H25 H -0.1021 0.2734 -0.2081 0.047 Uiso 1 1 calc R U . . .
H26 H 0.0198 0.2917 -0.2157 0.047 Uiso 1 1 calc R U . . .
C38 C 0.4527(2) 0.8145(2) 0.3572(2) 0.0216(6) Uani 1 1 d . . . . .
C39 C 0.4605(2) 0.8629(2) 0.4690(2) 0.0229(6) Uani 1 1 d . . . . .
C40 C 0.3614(2) 0.8424(2) 0.2676(2) 0.0249(6) Uani 1 1 d . . . . .
C41 C 0.5615(2) 0.7093(2) 0.1721(2) 0.0237(6) Uani 1 1 d . . . . .
C42 C 0.5454(2) 0.6609(2) 0.0571(2) 0.0270(6) Uani 1 1 d . . . . .
C43 C 0.6682(3) 0.7970(2) 0.2502(2) 0.0246(6) Uani 1 1 d . . . . .
O1 O 0.72289(16) 0.65864(15) 0.69280(15) 0.0243(4) Uani 1 1 d . . . . .
C44 C 0.6003(2) 0.6630(3) 0.6518(2) 0.0307(7) Uani 1 1 d . . . . .
H27 H 0.5911 0.7395 0.6544 0.046 Uiso 1 1 calc R U . . .
H28 H 0.5711 0.6434 0.7002 0.046 Uiso 1 1 calc R U . . .
H29 H 0.5538 0.6092 0.5723 0.046 Uiso 1 1 calc R U . . .
B1 B 0.7804(3) 0.6791(2) 0.6297(3) 0.0214(6) Uani 1 1 d . . . . .
C45 C 0.4331(15) 0.8572(11) -0.2028(13) 0.194(4) Uani 0.609(3) 1 d D U P A 1
H30 H 0.3546 0.8245 -0.2733 0.232 Uiso 0.609(3) 1 calc R U P A 1
H31 H 0.4920 0.8173 -0.2191 0.232 Uiso 0.609(3) 1 calc R U P A 1
Cl1 Cl 0.42193(14) 0.82649(13) -0.10679(16) 0.0611(6) Uani 0.609(3) 1 d D U P A 1
Cl2 Cl 0.4733(2) 0.9941(2) -0.1838(2) 0.0895(9) Uani 0.609(3) 1 d D U P A 1
Cl4 Cl 0.3779(6) 0.9449(6) -0.1456(6) 0.165(2) Uani 0.391(3) 1 d D U P A 2
C46 C 0.443(3) 0.8570(18) -0.0815(14) 0.187(5) Uani 0.391(3) 1 d D U P A 2
H32 H 0.5198 0.8494 -0.0838 0.225 Uiso 0.391(3) 1 calc R U P A 2
H33 H 0.3898 0.7813 -0.1183 0.225 Uiso 0.391(3) 1 calc R U P A 2
Cl3 Cl 0.4676(8) 0.9211(8) 0.0540(9) 0.234(4) Uani 0.391(3) 1 d D U P A 2

loop_
_atom_site_aniso_label
_atom_site_aniso_U_11
_atom_site_aniso_U_22
_atom_site_aniso_U_33
_atom_site_aniso_U_23
_atom_site_aniso_U_13
_atom_site_aniso_U_12
N1 0.0194(11) 0.0165(10) 0.0232(11) 0.0062(9) 0.0110(9) 0.0058(9)
N2 0.0191(11) 0.0165(10) 0.0267(11) 0.0100(9) 0.0113(9) 0.0068(9)
N3 0.0205(11) 0.0196(11) 0.0239(11) 0.0102(9) 0.0095(9) 0.0062(9)
N4 0.0224(12) 0.0266(12) 0.0282(12) 0.0108(10) 0.0078(10) 0.0008(10)
N5 0.0289(13) 0.0293(13) 0.0337(13) 0.0111(11) 0.0167(11) 0.0109(11)
N6 0.0298(13) 0.0326(13) 0.0334(13) 0.0129(11) 0.0100(12) 0.0126(11)
N7 0.0372(15) 0.0353(14) 0.0310(14) 0.0066(11) 0.0167(12) 0.0012(12)
N8 0.0326(14) 0.0347(14) 0.0313(13) 0.0102(11) 0.0145(12) 0.0008(12)
C1 0.0209(13) 0.0202(12) 0.0235(13) 0.0067(11) 0.0123(11) 0.0044(11)
C2 0.0214(13) 0.0154(12) 0.0277(14) 0.0059(10) 0.0120(11) 0.0072(10)
C3 0.0209(13) 0.0192(13) 0.0270(13) 0.0090(11) 0.0128(11) 0.0090(11)
C4 0.0183(13) 0.0199(13) 0.0241(13) 0.0089(10) 0.0131(11) 0.0088(10)
C5 0.0182(13) 0.0207(13) 0.0238(13) 0.0100(11) 0.0114(11) 0.0076(10)
C6 0.0189(13) 0.0211(13) 0.0240(13) 0.0105(11) 0.0115(11) 0.0067(10)
C7 0.0190(13) 0.0211(13) 0.0249(13) 0.0064(11) 0.0099(11) 0.0028(11)
C8 0.0231(13) 0.0156(12) 0.0296(14) 0.0074(11) 0.0152(12) 0.0044(10)
C9 0.0236(13) 0.0163(12) 0.0308(14) 0.0108(11) 0.0160(12) 0.0067(11)
C10 0.0247(14) 0.0203(13) 0.0326(14) 0.0151(11) 0.0186(12) 0.0089(11)
C11 0.0249(14) 0.0232(13) 0.0284(14) 0.0148(11) 0.0153(12) 0.0094(11)
C12 0.0226(14) 0.0270(14) 0.0298(14) 0.0171(12) 0.0120(12) 0.0108(12)
C13 0.0225(14) 0.0285(14) 0.0268(14) 0.0132(12) 0.0091(12) 0.0073(12)
C14 0.0201(13) 0.0258(14) 0.0219(13) 0.0101(11) 0.0085(11) 0.0049(11)
C15 0.0213(13) 0.0244(14) 0.0245(13) 0.0101(11) 0.0119(11) 0.0062(11)
C16 0.0275(14) 0.0224(13) 0.0327(14) 0.0168(12) 0.0173(12) 0.0119(12)
C17 0.0306(15) 0.0242(14) 0.0421(16) 0.0169(13) 0.0213(14) 0.0120(12)
C18 0.0435(18) 0.0211(14) 0.0505(19) 0.0171(13) 0.0286(16) 0.0104(13)
C19 0.0477(19) 0.0263(15) 0.0446(18) 0.0180(13) 0.0275(16) 0.0215(14)
C20 0.0361(17) 0.0351(16) 0.0417(17) 0.0210(14) 0.0275(14) 0.0226(14)
C21 0.0277(15) 0.0273(14) 0.0344(15) 0.0165(12) 0.0196(13) 0.0106(12)
C22 0.0195(13) 0.0246(14) 0.0265(14) 0.0088(11) 0.0114(11) 0.0084(11)
C23 0.0266(15) 0.0284(15) 0.0275(14) 0.0116(12) 0.0106(12) 0.0040(12)
C24 0.0290(16) 0.0329(16) 0.0293(15) 0.0070(13) 0.0098(13) 0.0024(13)
C25 0.0221(14) 0.0278(15) 0.0306(15) 0.0016(12) 0.0081(12) -0.0008(12)
C26 0.0279(15) 0.0235(14) 0.0320(15) 0.0089(12) 0.0178(13) 0.0052(12)
C27 0.0246(14) 0.0259(14) 0.0259(14) 0.0103(11) 0.0135(12) 0.0083(12)
C28 0.0206(13) 0.0162(12) 0.0261(13) 0.0099(10) 0.0118(11) 0.0041(10)
C29 0.0200(13) 0.0180(12) 0.0261(13) 0.0095(11) 0.0092(11) 0.0087(10)
C30 0.0220(13) 0.0187(12) 0.0243(13) 0.0082(10) 0.0106(11) 0.0073(11)
C31 0.0255(14) 0.0288(14) 0.0285(14) 0.0151(12) 0.0112(12) 0.0056(12)
C32 0.0273(15) 0.0256(14) 0.0243(13) 0.0097(11) 0.0072(12) 0.0030(12)
C33 0.0224(14) 0.0190(13) 0.0303(14) 0.0114(11) 0.0111(12) 0.0060(11)
C34 0.0246(14) 0.0238(13) 0.0304(14) 0.0140(11) 0.0144(12) 0.0080(11)
C35 0.0201(13) 0.0228(13) 0.0237(13) 0.0083(11) 0.0086(11) 0.0081(11)
C36 0.0251(15) 0.0348(16) 0.0373(16) 0.0147(13) 0.0128(13) -0.0004(13)
C37 0.0257(15) 0.0287(15) 0.0314(15) 0.0094(12) 0.0082(13) 0.0022(12)
C38 0.0189(13) 0.0183(12) 0.0259(13) 0.0077(11) 0.0094(11) 0.0042(10)
C39 0.0162(13) 0.0195(13) 0.0318(15) 0.0099(11) 0.0097(11) 0.0064(10)
C40 0.0231(14) 0.0210(13) 0.0296(14) 0.0077(11) 0.0123(12) 0.0070(11)
C41 0.0217(13) 0.0218(13) 0.0240(13) 0.0064(11) 0.0092(11) 0.0055(11)
C42 0.0260(15) 0.0223(14) 0.0323(16) 0.0080(12) 0.0151(13) 0.0024(12)
C43 0.0259(15) 0.0265(14) 0.0246(14) 0.0098(12) 0.0141(12) 0.0070(12)
O1 0.0227(10) 0.0267(10) 0.0278(10) 0.0127(8) 0.0135(8) 0.0073(8)
C44 0.0236(15) 0.0391(16) 0.0298(15) 0.0123(13) 0.0136(13) 0.0050(13)
B1 0.0203(15) 0.0197(14) 0.0256(15) 0.0087(12) 0.0115(13) 0.0070(12)
C45 0.166(6) 0.184(6) 0.195(6) 0.059(5) 0.061(5) 0.053(5)
Cl1 0.0301(7) 0.0449(9) 0.0807(11) 0.0045(8) 0.0149(7) 0.0127(6)
Cl2 0.0974(16) 0.146(2) 0.1027(16) 0.0903(15) 0.0767(14) 0.0869(15)
Cl4 0.145(4) 0.171(4) 0.181(4) 0.064(3) 0.076(3) 0.055(3)
C46 0.165(6) 0.178(6) 0.200(6) 0.071(5) 0.068(5) 0.043(5)
Cl3 0.192(5) 0.205(5) 0.262(6) 0.081(5) 0.075(5) 0.042(5)

loop_
_atom_type_symbol
_atom_type_description
_atom_type_scat_dispersion_real
_atom_type_scat_dispersion_imag
_atom_type_scat_source
C C 0.0181 0.0091 'International Tables Vol C Tables 4.2.6.8 and 6.1.1.4'
H H 0.0000 0.0000 'International Tables Vol C Tables 4.2.6.8 and 6.1.1.4'
B B 0.0090 0.0039 'International Tables Vol C Tables 4.2.6.8 and 6.1.1.4'
N N 0.0311 0.0180 'International Tables Vol C Tables 4.2.6.8 and 6.1.1.4'
O O 0.0492 0.0322 'International Tables Vol C Tables 4.2.6.8 and 6.1.1.4'
Cl Cl 0.3639 0.7018 'International Tables Vol C Tables 4.2.6.8 and 6.1.1.4'

loop_
_geom_angle_atom_site_label_1
_geom_angle_atom_site_label_2
_geom_angle_atom_site_label_3
_geom_angle
_geom_angle_site_symmetry_1
_geom_angle_site_symmetry_3
_geom_angle_publ_flag
C4 N1 C1 112.0(2) . . ?
C4 N1 B1 123.8(2) . . ?
C1 N1 B1 124.2(2) . . ?
C6 N2 C9 111.5(2) . . ?
C6 N2 B1 126.3(2) . . ?
C9 N2 B1 122.2(2) . . ?
C14 N3 C11 111.9(2) . . ?
C14 N3 B1 123.7(2) . . ?
C11 N3 B1 124.3(2) . . ?
C33 N4 C36 120.0(2) . . ?
C33 N4 C37 121.3(2) . . ?
C36 N4 C37 118.7(2) . . ?
N1 C1 C15 119.2(2) . . ?
N1 C1 C2 105.4(2) . . ?
C15 C1 C2 134.2(2) . . ?
C3 C2 C1 108.1(2) . . ?
C3 C2 H1 125.9 . . ?
C1 C2 H1 125.9 . . ?
C2 C3 C4 108.0(2) . . ?
C2 C3 H2 126.0 . . ?
C4 C3 H2 126.0 . . ?
N1 C4 C5 119.7(2) . . ?
N1 C4 C3 106.1(2) . . ?
C5 C4 C3 132.6(2) . . ?
C4 C5 C6 118.0(2) . . ?
C4 C5 C28 120.0(2) . . ?
C6 C5 C28 121.9(2) . . ?
N2 C6 C7 106.6(2) . . ?
N2 C6 C5 117.3(2) . . ?
C7 C6 C5 135.7(2) . . ?
C8 C7 C6 107.6(2) . . ?
C8 C7 H3 126.2 . . ?
C6 C7 H3 126.2 . . ?
C7 C8 C9 108.4(2) . . ?
C7 C8 H4 125.8 . . ?
C9 C8 H4 125.8 . . ?
N2 C9 C10 119.6(2) . . ?
N2 C9 C8 105.7(2) . . ?
C10 C9 C8 133.0(2) . . ?
C9 C10 C11 118.3(2) . . ?
C9 C10 C16 118.2(2) . . ?
C11 C10 C16 123.2(2) . . ?
N3 C11 C12 105.5(2) . . ?
N3 C11 C10 118.3(2) . . ?
C12 C11 C10 135.1(2) . . ?
C13 C12 C11 108.6(2) . . ?
C13 C12 H5 125.7 . . ?
C11 C12 H5 125.7 . . ?
C12 C13 C14 107.8(2) . . ?
C12 C13 H6 126.1 . . ?
C14 C13 H6 126.1 . . ?
N3 C14 C15 119.8(2) . . ?
N3 C14 C13 105.9(2) . . ?
C15 C14 C13 132.8(2) . . ?
C1 C15 C14 118.3(2) . . ?
C1 C15 C22 121.6(2) . . ?
C14 C15 C22 119.8(2) . . ?
C17 C16 C21 118.1(2) . . ?
C17 C16 C10 118.9(2) . . ?
C21 C16 C10 123.0(3) . . ?
C18 C17 C16 121.4(3) . . ?
C18 C17 H7 119.3 . . ?
C16 C17 H7 119.3 . . ?
C19 C18 C17 119.6(3) . . ?
C19 C18 H8 120.2 . . ?
C17 C18 H8 120.2 . . ?
C18 C19 C20 119.9(3) . . ?
C18 C19 H9 120.0 . . ?
C20 C19 H9 120.0 . . ?
C19 C20 C21 120.7(3) . . ?
C19 C20 H10 119.6 . . ?
C21 C20 H10 119.6 . . ?
C20 C21 C16 120.3(3) . . ?
C20 C21 H11 119.9 . . ?
C16 C21 H11 119.9 . . ?
C27 C22 C23 118.6(3) . . ?
C27 C22 C15 122.2(2) . . ?
C23 C22 C15 119.2(3) . . ?
C24 C23 C22 120.7(3) . . ?
C24 C23 H12 119.6 . . ?
C22 C23 H12 119.6 . . ?
C23 C24 C25 119.7(3) . . ?
C23 C24 H13 120.1 . . ?
C25 C24 H13 120.1 . . ?
C24 C25 C26 119.7(3) . . ?
C24 C25 H14 120.2 . . ?
C26 C25 H14 120.2 . . ?
C27 C26 C25 120.7(3) . . ?
C27 C26 H15 119.6 . . ?
C25 C26 H15 119.6 . . ?
C26 C27 C22 120.5(3) . . ?
C26 C27 H16 119.8 . . ?
C22 C27 H16 119.8 . . ?
C38 C28 C5 121.5(2) . . ?
C38 C28 C29 116.2(2) . . ?
C5 C28 C29 122.3(2) . . ?
C41 C29 C30 127.3(2) . . ?
C41 C29 C28 115.6(2) . . ?
C30 C29 C28 117.1(2) . . ?
C31 C30 C35 116.9(2) . . ?
C31 C30 C29 123.7(3) . . ?
C35 C30 C29 119.3(2) . . ?
C32 C31 C30 121.6(3) . . ?
C32 C31 H17 119.2 . . ?
C30 C31 H17 119.2 . . ?
C31 C32 C33 121.2(3) . . ?
C31 C32 H18 119.4 . . ?
C33 C32 H18 119.4 . . ?
N4 C33 C34 121.8(3) . . ?
N4 C33 C32 121.0(2) . . ?
C34 C33 C32 117.2(2) . . ?
C35 C34 C33 121.1(3) . . ?
C35 C34 H19 119.5 . . ?
C33 C34 H19 119.5 . . ?
C34 C35 C30 122.0(2) . . ?
C34 C35 H20 119.0 . . ?
C30 C35 H20 119.0 . . ?
N4 C36 H21 109.5 . . ?
N4 C36 H22 109.5 . . ?
H21 C36 H22 109.5 . . ?
N4 C36 H23 109.5 . . ?
H21 C36 H23 109.5 . . ?
H22 C36 H23 109.5 . . ?
N4 C37 H24 109.5 . . ?
N4 C37 H25 109.5 . . ?
H24 C37 H25 109.5 . . ?
N4 C37 H26 109.5 . . ?
H24 C37 H26 109.5 . . ?
H25 C37 H26 109.5 . . ?
C28 C38 C39 123.1(2) . . ?
C28 C38 C40 121.3(2) . . ?
C39 C38 C40 115.4(2) . . ?
N5 C39 C38 175.6(3) . . ?
N6 C40 C38 178.7(3) . . ?
C29 C41 C42 124.8(2) . . ?
C29 C41 C43 120.8(2) . . ?
C42 C41 C43 114.3(2) . . ?
N7 C42 C41 177.1(3) . . ?
N8 C43 C41 178.3(3) . . ?
C44 O1 B1 117.9(2) . . ?
O1 C44 H27 109.5 . . ?
O1 C44 H28 109.5 . . ?
H27 C44 H28 109.5 . . ?
O1 C44 H29 109.5 . . ?
H27 C44 H29 109.5 . . ?
H28 C44 H29 109.5 . . ?
O1 B1 N3 110.6(2) . . ?
O1 B1 N2 116.0(2) . . ?
N3 B1 N2 104.5(2) . . ?
O1 B1 N1 116.3(2) . . ?
N3 B1 N1 104.7(2) . . ?
N2 B1 N1 103.6(2) . . ?
Cl1 C45 Cl2 120.6(9) . . ?
Cl1 C45 H30 107.2 . . ?
Cl2 C45 H30 107.2 . . ?
Cl1 C45 H31 107.2 . . ?
Cl2 C45 H31 107.2 . . ?
H30 C45 H31 106.8 . . ?
C46 Cl4 Cl3 95.7(12) . 2_675 ?
Cl4 C46 Cl3 102.9(8) . . ?
Cl4 C46 H32 111.2 . . ?
Cl3 C46 H32 111.2 . . ?
Cl4 C46 H33 111.2 . . ?
Cl3 C46 H33 111.2 . . ?
H32 C46 H33 109.1 . . ?
C46 Cl3 Cl4 109.7(14) . 2_675 ?

loop_
_geom_bond_atom_site_label_1
_geom_bond_atom_site_label_2
_geom_bond_distance
_geom_bond_site_symmetry_2
_geom_bond_publ_flag
N1 C4 1.357(3) . ?
N1 C1 1.373(3) . ?
N1 B1 1.511(4) . ?
N2 C6 1.357(3) . ?
N2 C9 1.376(3) . ?
N2 B1 1.509(4) . ?
N3 C14 1.365(3) . ?
N3 C11 1.367(3) . ?
N3 B1 1.503(4) . ?
N4 C33 1.354(3) . ?
N4 C36 1.460(4) . ?
N4 C37 1.462(4) . ?
N5 C39 1.150(4) . ?
N6 C40 1.139(3) . ?
N7 C42 1.141(4) . ?
N8 C43 1.145(4) . ?
C1 C15 1.411(4) . ?
C1 C2 1.441(4) . ?
C2 C3 1.369(4) . ?
C2 H1 0.9500 . ?
C3 C4 1.436(4) . ?
C3 H2 0.9500 . ?
C4 C5 1.427(3) . ?
C5 C6 1.441(3) . ?
C5 C28 1.451(3) . ?
C6 C7 1.436(3) . ?
C7 C8 1.372(4) . ?
C7 H3 0.9500 . ?
C8 C9 1.433(4) . ?
C8 H4 0.9500 . ?
C9 C10 1.421(4) . ?
C10 C11 1.432(4) . ?
C10 C16 1.479(3) . ?
C11 C12 1.431(4) . ?
C12 C13 1.370(4) . ?
C12 H5 0.9500 . ?
C13 C14 1.434(4) . ?
C13 H6 0.9500 . ?
C14 C15 1.427(4) . ?
C15 C22 1.486(4) . ?
C16 C17 1.398(4) . ?
C16 C21 1.402(4) . ?
C17 C18 1.391(4) . ?
C17 H7 0.9500 . ?
C18 C19 1.382(4) . ?
C18 H8 0.9500 . ?
C19 C20 1.383(4) . ?
C19 H9 0.9500 . ?
C20 C21 1.389(4) . ?
C20 H10 0.9500 . ?
C21 H11 0.9500 . ?
C22 C27 1.392(4) . ?
C22 C23 1.405(4) . ?
C23 C24 1.386(4) . ?
C23 H12 0.9500 . ?
C24 C25 1.388(4) . ?
C24 H13 0.9500 . ?
C25 C26 1.392(4) . ?
C25 H14 0.9500 . ?
C26 C27 1.376(4) . ?
C26 H15 0.9500 . ?
C27 H16 0.9500 . ?
C28 C38 1.374(4) . ?
C28 C29 1.503(4) . ?
C29 C41 1.376(4) . ?
C29 C30 1.448(4) . ?
C30 C31 1.408(4) . ?
C30 C35 1.413(4) . ?
C31 C32 1.374(4) . ?
C31 H17 0.9500 . ?
C32 C33 1.416(4) . ?
C32 H18 0.9500 . ?
C33 C34 1.416(4) . ?
C34 C35 1.368(4) . ?
C34 H19 0.9500 . ?
C35 H20 0.9500 . ?
C36 H21 0.9800 . ?
C36 H22 0.9800 . ?
C36 H23 0.9800 . ?
C37 H24 0.9800 . ?
C37 H25 0.9800 . ?
C37 H26 0.9800 . ?
C38 C39 1.437(4) . ?
C38 C40 1.443(4) . ?
C41 C42 1.435(4) . ?
C41 C43 1.441(4) . ?
O1 C44 1.414(3) . ?
O1 B1 1.426(4) . ?
C44 H27 0.9800 . ?
C44 H28 0.9800 . ?
C44 H29 0.9800 . ?
C45 Cl1 1.558(14) . ?
C45 Cl2 1.697(12) . ?
C45 H30 0.9900 . ?
C45 H31 0.9900 . ?
Cl4 C46 1.678(10) . ?
Cl4 Cl3 2.124(11) 2_675 ?
C46 Cl3 1.678(10) . ?
C46 H32 0.9900 . ?
C46 H33 0.9900 . ?
Cl3 Cl4 2.124(11) 2_675 ?

loop_
_geom_torsion_atom_site_label_1
_geom_torsion_atom_site_label_2
_geom_torsion_atom_site_label_3
_geom_torsion_atom_site_label_4
_geom_torsion
_geom_torsion_site_symmetry_1
_geom_torsion_site_symmetry_2
_geom_torsion_site_symmetry_3
_geom_torsion_site_symmetry_4
_geom_torsion_publ_flag
C4 N1 C1 C15 -163.0(2) . . . . ?
B1 N1 C1 C15 14.4(4) . . . . ?
C4 N1 C1 C2 6.1(3) . . . . ?
B1 N1 C1 C2 -176.5(2) . . . . ?
N1 C1 C2 C3 -4.3(3) . . . . ?
C15 C1 C2 C3 162.3(3) . . . . ?
C1 C2 C3 C4 1.2(3) . . . . ?
C1 N1 C4 C5 161.9(2) . . . . ?
B1 N1 C4 C5 -15.5(4) . . . . ?
C1 N1 C4 C3 -5.4(3) . . . . ?
B1 N1 C4 C3 177.2(2) . . . . ?
C2 C3 C4 N1 2.4(3) . . . . ?
C2 C3 C4 C5 -162.6(3) . . . . ?
N1 C4 C5 C6 -12.2(4) . . . . ?
C3 C4 C5 C6 151.1(3) . . . . ?
N1 C4 C5 C28 171.1(2) . . . . ?
C3 C4 C5 C28 -25.6(4) . . . . ?
C9 N2 C6 C7 4.4(3) . . . . ?
B1 N2 C6 C7 -175.1(2) . . . . ?
C9 N2 C6 C5 -169.0(2) . . . . ?
B1 N2 C6 C5 11.5(4) . . . . ?
C4 C5 C6 N2 14.2(4) . . . . ?
C28 C5 C6 N2 -169.2(2) . . . . ?
C4 C5 C6 C7 -156.7(3) . . . . ?
C28 C5 C6 C7 19.9(5) . . . . ?
N2 C6 C7 C8 -2.3(3) . . . . ?
C5 C6 C7 C8 169.2(3) . . . . ?
C6 C7 C8 C9 -0.4(3) . . . . ?
C6 N2 C9 C10 162.4(2) . . . . ?
B1 N2 C9 C10 -18.1(4) . . . . ?
C6 N2 C9 C8 -4.6(3) . . . . ?
B1 N2 C9 C8 174.9(2) . . . . ?
C7 C8 C9 N2 3.0(3) . . . . ?
C7 C8 C9 C10 -161.5(3) . . . . ?
N2 C9 C10 C11 -10.2(4) . . . . ?
C8 C9 C10 C11 152.6(3) . . . . ?
N2 C9 C10 C16 175.2(2) . . . . ?
C8 C9 C10 C16 -22.0(5) . . . . ?
C14 N3 C11 C12 5.0(3) . . . . ?
B1 N3 C11 C12 -176.9(2) . . . . ?
C14 N3 C11 C10 -164.7(2) . . . . ?
B1 N3 C11 C10 13.4(4) . . . . ?
C9 C10 C11 N3 12.6(4) . . . . ?
C16 C10 C11 N3 -173.1(2) . . . . ?
C9 C10 C11 C12 -153.3(3) . . . . ?
C16 C10 C11 C12 21.0(5) . . . . ?
N3 C11 C12 C13 -2.9(3) . . . . ?
C10 C11 C12 C13 164.2(3) . . . . ?
C11 C12 C13 C14 -0.1(3) . . . . ?
C11 N3 C14 C15 162.7(2) . . . . ?
B1 N3 C14 C15 -15.4(4) . . . . ?
C11 N3 C14 C13 -5.1(3) . . . . ?
B1 N3 C14 C13 176.8(2) . . . . ?
C12 C13 C14 N3 3.0(3) . . . . ?
C12 C13 C14 C15 -162.4(3) . . . . ?
N1 C1 C15 C14 9.3(4) . . . . ?
C2 C1 C15 C14 -156.0(3) . . . . ?
N1 C1 C15 C22 -177.0(2) . . . . ?
C2 C1 C15 C22 17.7(5) . . . . ?
N3 C14 C15 C1 -8.8(4) . . . . ?
C13 C14 C15 C1 155.0(3) . . . . ?
N3 C14 C15 C22 177.4(2) . . . . ?
C13 C14 C15 C22 -18.8(5) . . . . ?
C9 C10 C16 C17 -46.1(4) . . . . ?
C11 C10 C16 C17 139.6(3) . . . . ?
C9 C10 C16 C21 133.1(3) . . . . ?
C11 C10 C16 C21 -41.2(4) . . . . ?
C21 C16 C17 C18 0.1(4) . . . . ?
C10 C16 C17 C18 179.3(3) . . . . ?
C16 C17 C18 C19 0.2(5) . . . . ?
C17 C18 C19 C20 -0.3(5) . . . . ?
C18 C19 C20 C21 0.2(5) . . . . ?
C19 C20 C21 C16 0.2(4) . . . . ?
C17 C16 C21 C20 -0.3(4) . . . . ?
C10 C16 C21 C20 -179.5(3) . . . . ?
C1 C15 C22 C27 -46.6(4) . . . . ?
C14 C15 C22 C27 127.0(3) . . . . ?
C1 C15 C22 C23 132.6(3) . . . . ?
C14 C15 C22 C23 -53.8(4) . . . . ?
C27 C22 C23 C24 1.2(4) . . . . ?
C15 C22 C23 C24 -178.0(3) . . . . ?
C22 C23 C24 C25 0.1(4) . . . . ?
C23 C24 C25 C26 -1.1(4) . . . . ?
C24 C25 C26 C27 0.7(4) . . . . ?
C25 C26 C27 C22 0.6(4) . . . . ?
C23 C22 C27 C26 -1.6(4) . . . . ?
C15 C22 C27 C26 177.7(2) . . . . ?
C4 C5 C28 C38 -39.7(4) . . . . ?
C6 C5 C28 C38 143.7(3) . . . . ?
C4 C5 C28 C29 140.0(3) . . . . ?
C6 C5 C28 C29 -36.5(4) . . . . ?
C38 C28 C29 C41 109.7(3) . . . . ?
C5 C28 C29 C41 -70.1(3) . . . . ?
C38 C28 C29 C30 -67.4(3) . . . . ?
C5 C28 C29 C30 112.8(3) . . . . ?
C41 C29 C30 C31 -21.9(4) . . . . ?
C28 C29 C30 C31 154.8(2) . . . . ?
C41 C29 C30 C35 156.8(3) . . . . ?
C28 C29 C30 C35 -26.5(3) . . . . ?
C35 C30 C31 C32 -0.7(4) . . . . ?
C29 C30 C31 C32 178.0(2) . . . . ?
C30 C31 C32 C33 -0.2(4) . . . . ?
C36 N4 C33 C34 -1.2(4) . . . . ?
C37 N4 C33 C34 -179.7(2) . . . . ?
C36 N4 C33 C32 178.5(2) . . . . ?
C37 N4 C33 C32 0.1(4) . . . . ?
C31 C32 C33 N4 -179.8(3) . . . . ?
C31 C32 C33 C34 0.0(4) . . . . ?
N4 C33 C34 C35 -179.2(2) . . . . ?
C32 C33 C34 C35 1.0(4) . . . . ?
C33 C34 C35 C30 -1.9(4) . . . . ?
C31 C30 C35 C34 1.8(4) . . . . ?
C29 C30 C35 C34 -177.0(2) . . . . ?
C5 C28 C38 C39 -12.4(4) . . . . ?
C29 C28 C38 C39 167.8(2) . . . . ?
C5 C28 C38 C40 173.1(2) . . . . ?
C29 C28 C38 C40 -6.6(4) . . . . ?
C30 C29 C41 C42 -4.4(4) . . . . ?
C28 C29 C41 C42 178.9(2) . . . . ?
C30 C29 C41 C43 174.7(2) . . . . ?
C28 C29 C41 C43 -2.0(3) . . . . ?
C44 O1 B1 N3 179.3(2) . . . . ?
C44 O1 B1 N2 -62.0(3) . . . . ?
C44 O1 B1 N1 60.0(3) . . . . ?
C14 N3 B1 O1 -92.6(3) . . . . ?
C11 N3 B1 O1 89.6(3) . . . . ?
C14 N3 B1 N2 141.9(2) . . . . ?
C11 N3 B1 N2 -35.9(3) . . . . ?
C14 N3 B1 N1 33.4(3) . . . . ?
C11 N3 B1 N1 -144.5(2) . . . . ?
C6 N2 B1 O1 95.3(3) . . . . ?
C9 N2 B1 O1 -84.1(3) . . . . ?
C6 N2 B1 N3 -142.7(2) . . . . ?
C9 N2 B1 N3 37.9(3) . . . . ?
C6 N2 B1 N1 -33.3(3) . . . . ?
C9 N2 B1 N1 147.3(2) . . . . ?
C4 N1 B1 O1 -93.6(3) . . . . ?
C1 N1 B1 O1 89.3(3) . . . . ?
C4 N1 B1 N3 144.1(2) . . . . ?
C1 N1 B1 N3 -33.0(3) . . . . ?
C4 N1 B1 N2 34.8(3) . . . . ?
C1 N1 B1 N2 -142.3(2) . . . . ?
Cl3 Cl4 C46 Cl3 68.3(17) 2_675 . . . ?
Cl4 C46 Cl3 Cl4 -79.0(17) . . . 2_675 ?
